data_7025116
loop_
_publ_author_name
'Madhu, Vedichi'
'Ekambaram, Balaraman'
'Shimon, Linda J. W.'
'Diskin, Yael'
'Leitus, Gregory'
'Neumann, Ronny'

_publ_section_title
;
 Structural diversity in manganese, iron and cobalt complexes of the
 ditopic 1,2-bis(2,2'-bipyridyl-6-yl)ethyne ligand and observation of
 epoxidation and catalase activity of manganese compounds.
;
_journal_issue 31
_journal_name_full 'Dalton transactions (Cambridge, England : 2003)'
_journal_page_first 7266
_journal_page_last 7275
_journal_paper_doi 10.1039/b925129d
_journal_volume 39
_journal_year 2010
_chemical_formula_moiety 'C32 H35 Mn2 N6 O7, C3 H7 N O, F6 P'
_chemical_formula_sum 'C35 H42 F6 Mn2 N7 O8 P'
_chemical_formula_weight 943.61
_chemical_name_systematic
;
?
;
_space_group_IT_number 11
_symmetry_cell_setting monoclinic
_symmetry_space_group_name_Hall '-P 2yb'
_symmetry_space_group_name_H-M 'P 1 21/m 1'
_atom_sites_solution_hydrogens geom
_atom_sites_solution_primary direct
_atom_sites_solution_secondary difmap
_audit_creation_method SHELXL-97
_cell_angle_alpha 90.00
_cell_angle_beta 95.7040(9)
_cell_angle_gamma 90.00
_cell_formula_units_Z 2
_cell_length_a 7.94680(10)
_cell_length_b 20.3942(2)
_cell_length_c 12.6593(3)
_cell_measurement_reflns_used 10551
_cell_measurement_temperature 120(2)
_cell_measurement_theta_max 29.13
_cell_measurement_theta_min 2.55
_cell_volume 2041.52(6)
_computing_cell_refinement HKL
_computing_data_collection 'Collect package Bruker-Nonius'
_computing_data_reduction HKL
_computing_structure_refinement 'SHELXL-97 (Sheldrick, 1997)'
_computing_structure_solution 'SIR-97 (Altmore et al, 1994)'
_diffrn_ambient_temperature 120(2)
_diffrn_measured_fraction_theta_full 0.994
_diffrn_measured_fraction_theta_max 0.994
_diffrn_measurement_device_type 'Nonius Kappa CCD'
_diffrn_measurement_method 'Phi and Omega scans'
_diffrn_radiation_monochromator graphite
_diffrn_radiation_source 'fine-focus sealed tube'
_diffrn_radiation_type MoK\a
_diffrn_radiation_wavelength 0.71073
_diffrn_reflns_av_R_equivalents 0.0783
_diffrn_reflns_av_sigmaI/netI 0.0493
_diffrn_reflns_limit_h_max 10
_diffrn_reflns_limit_h_min -10
_diffrn_reflns_limit_k_max 25
_diffrn_reflns_limit_k_min -26
_diffrn_reflns_limit_l_max 16
_diffrn_reflns_limit_l_min -16
_diffrn_reflns_number 17465
_diffrn_reflns_theta_full 27.48
_diffrn_reflns_theta_max 27.48
_diffrn_reflns_theta_min 2.57
_exptl_absorpt_coefficient_mu 0.743
_exptl_absorpt_correction_T_max 0.9638
_exptl_absorpt_correction_T_min 0.9161
_exptl_absorpt_correction_type empirical
_exptl_absorpt_process_details 'SHELXL-97 (Sheldrick, 1997)'
_exptl_crystal_colour yellow
_exptl_crystal_density_diffrn 1.535
_exptl_crystal_density_method 'not measured'
_exptl_crystal_description chunk
_exptl_crystal_F_000 968
_exptl_crystal_size_max 0.12
_exptl_crystal_size_mid 0.12
_exptl_crystal_size_min 0.05
_refine_diff_density_max 0.707
_refine_diff_density_min -0.470
_refine_diff_density_rms 0.063
_refine_ls_extinction_method none
_refine_ls_goodness_of_fit_ref 1.002
_refine_ls_hydrogen_treatment mixed
_refine_ls_matrix_type full
_refine_ls_number_parameters 344
_refine_ls_number_reflns 4806
_refine_ls_number_restraints 1
_refine_ls_restrained_S_all 1.004
_refine_ls_R_factor_all 0.0641
_refine_ls_R_factor_gt 0.0510
_refine_ls_shift/su_max 0.005
_refine_ls_shift/su_mean 0.000
_refine_ls_structure_factor_coef Fsqd
_refine_ls_weighting_details 'calc w=1/[\s^2^(Fo^2^)+(0.0603P)^2^+1.8822P] where P=(Fo^2^+2Fc^2^)/3'
_refine_ls_weighting_scheme calc
_refine_ls_wR_factor_gt 0.1296
_refine_ls_wR_factor_ref 0.1394
_reflns_number_gt 3920
_reflns_number_total 4806
_reflns_threshold_expression >2sigma(I)
_cod_data_source_file b925129d.txt
_cod_data_source_block n185
_cod_depositor_comments
;
The following automatic conversions were performed:

'_symmetry_cell_setting' value 'Monoclinic' changed to 'monoclinic'
according to /home/saulius/struct/CIF-dictionaries/cif_core.dic
dictionary named 'cif_core.dic' version 2.4.2 from 2011-04-26.

Automatic conversion script
Id: cif_fix_values 1891 2012-01-12 08:04:46Z andrius 
;
_cod_original_sg_symbol_Hall -P2yb
_cod_original_sg_symbol_H-M P2(1)/m
_cod_database_code 7025116

loop_
_symmetry_equiv_pos_as_xyz
'x, y, z'
'-x, y+1/2, -z'
'-x, -y, -z'
'x, -y-1/2, z'

loop_
_atom_site_label
_atom_site_type_symbol
_atom_site_fract_x
_atom_site_fract_y
_atom_site_fract_z
_atom_site_U_iso_or_equiv
_atom_site_adp_type
_atom_site_occupancy
_atom_site_symmetry_multiplicity
_atom_site_calc_flag
_atom_site_refinement_flags
_atom_site_disorder_assembly
_atom_site_disorder_group
Mn1 Mn 0.74596(5) 0.167852(18) 0.58636(3) 0.04384(15) Uani 1 1 d . . .
N1 N 0.8074(3) 0.05999(10) 0.59776(16) 0.0397(5) Uani 1 1 d . A .
N2 N 0.6391(3) 0.12107(11) 0.4342(2) 0.0477(5) Uani 1 1 d . . .
C1 C 0.9015(4) 0.03302(13) 0.6791(2) 0.0459(6) Uani 1 1 d . . .
H1 H 0.9380 0.0599 0.7382 0.055 Uiso 1 1 calc R A .
C2 C 0.9488(4) -0.03228(14) 0.6819(2) 0.0479(6) Uani 1 1 d . A .
H2 H 1.0183 -0.0496 0.7407 0.057 Uiso 1 1 calc R . .
C3 C 0.8925(4) -0.07135(13) 0.5970(2) 0.0484(6) Uani 1 1 d . . .
H3 H 0.9228 -0.1164 0.5963 0.058 Uiso 1 1 calc R A .
C4 C 0.7913(4) -0.04446(12) 0.5130(2) 0.0446(6) Uani 1 1 d . A .
H4 H 0.7494 -0.0710 0.4545 0.053 Uiso 1 1 calc R . .
C5 C 0.7516(3) 0.02192(11) 0.51488(19) 0.0375(5) Uani 1 1 d . . .
C6 C 0.6503(3) 0.05548(12) 0.4254(2) 0.0410(5) Uani 1 1 d . . .
C7 C 0.5751(4) 0.02253(17) 0.3382(2) 0.0556(7) Uani 1 1 d . . .
H7 H 0.5823 -0.0238 0.3331 0.067 Uiso 1 1 calc R A .
C8 C 0.4885(5) 0.0592(3) 0.2579(3) 0.0838(13) Uani 1 1 d . A .
H8 H 0.4334 0.0379 0.1973 0.101 Uiso 1 1 calc R . .
C9 C 0.4825(5) 0.1261(3) 0.2661(4) 0.1019(18) Uani 1 1 d . . .
H9 H 0.4257 0.1515 0.2107 0.122 Uiso 1 1 calc R A .
C10 C 0.5595(4) 0.15593(18) 0.3553(4) 0.0793(13) Uani 1 1 d . . .
C11 C 0.5794(5) 0.2335(2) 0.4042(3) 0.0326(12) Uani 0.50 1 d P . -1
C12 C 0.5408(6) 0.2790(2) 0.3277(4) 0.0353(9) Uani 0.50 1 d P . -1
H12 H 0.5027 0.2500 0.2557 0.040(10) Uiso 1 2 d SR . -1
O1 O 0.6291(3) 0.2500 0.50492(16) 0.0341(5) Uani 1 2 d S . .
O2 O 0.9830(2) 0.19564(9) 0.53419(17) 0.0499(5) Uani 1 1 d . A .
C13 C 1.0502(4) 0.2500 0.5233(3) 0.0365(7) Uani 1 2 d S . .
C14 C 1.2289(5) 0.2500 0.4945(5) 0.0658(13) Uani 1 2 d S A .
H14A H 1.2737 0.2948 0.4989 0.099 Uiso 0.50 1 calc PR . .
H14B H 1.2312 0.2335 0.4219 0.099 Uiso 0.50 1 calc PR . .
H14C H 1.2986 0.2217 0.5438 0.099 Uiso 0.50 1 calc PR . .
O3A O 0.8630(18) 0.1965(2) 0.7425(3) 0.051(2) Uani 0.65(4) 1 d P A 3
O3B O 0.800(4) 0.1972(5) 0.7399(8) 0.065(3) Uiso 0.35(4) 1 d P A 4
C15 C 0.8571(5) 0.2500 0.7869(3) 0.0454(8) Uani 1 2 d S . .
C16 C 0.8861(7) 0.2500 0.9058(4) 0.0874(19) Uani 1 2 d S A .
H16A H 0.7835 0.2651 0.9354 0.131 Uiso 0.50 1 calc PR . .
H16B H 0.9802 0.2794 0.9287 0.131 Uiso 0.50 1 calc PR . .
H16C H 0.9135 0.2055 0.9309 0.131 Uiso 0.50 1 calc PR . .
O4 O 0.5170(3) 0.14515(11) 0.67332(19) 0.0636(6) Uani 1 1 d . A .
N3 N 0.4250(3) 0.13265(14) 0.8356(2) 0.0584(7) Uani 1 1 d . . .
C17A C 0.5466(4) 0.13236(17) 0.7735(3) 0.0470(9) Uani 0.785(5) 1 d P A 1
H17A H 0.661(5) 0.117(2) 0.804(3) 0.054(11) Uiso 0.785(5) 1 d P A 1
C18A C 0.4635(6) 0.1123(3) 0.9500(3) 0.0687(13) Uani 0.785(5) 1 d P A 1
H18A H 0.3890 0.0760 0.9657 0.103 Uiso 0.785(5) 1 calc PR A 1
H18B H 0.4450 0.1495 0.9964 0.103 Uiso 0.785(5) 1 calc PR A 1
H18C H 0.5817 0.0981 0.9622 0.103 Uiso 0.785(5) 1 calc PR A 1
C19A C 0.2529(5) 0.1479(3) 0.8011(4) 0.0828(16) Uani 0.785(5) 1 d P A 1
H19A H 0.2432 0.1602 0.7259 0.124 Uiso 0.785(5) 1 calc PR A 1
H19B H 0.2155 0.1846 0.8431 0.124 Uiso 0.785(5) 1 calc PR A 1
H19C H 0.1819 0.1095 0.8107 0.124 Uiso 0.785(5) 1 calc PR A 1
C17B C 0.4015(19) 0.1603(7) 0.7171(12) 0.055(4) Uani 0.215(5) 1 d P A 2
H17B H 0.3076 0.1852 0.6871 0.066 Uiso 0.215(5) 1 calc PR A 2
C18B C 0.540(3) 0.0950(10) 0.8644(15) 0.082(4) Uani 0.215(5) 1 d P A 2
H18D H 0.4962 0.0502 0.8661 0.122 Uiso 0.215(5) 1 calc PR A 2
H18E H 0.5901 0.1075 0.9354 0.122 Uiso 0.215(5) 1 calc PR A 2
H18F H 0.6269 0.0972 0.8145 0.122 Uiso 0.215(5) 1 calc PR A 2
C19B C 0.308(3) 0.1713(10) 0.8949(15) 0.082(4) Uani 0.215(5) 1 d P A 2
H19D H 0.2287 0.1416 0.9257 0.122 Uiso 0.215(5) 1 calc PR A 2
H19E H 0.2441 0.2020 0.8465 0.122 Uiso 0.215(5) 1 calc PR A 2
H19F H 0.3723 0.1958 0.9518 0.122 Uiso 0.215(5) 1 calc PR A 2
P1 P 0.0000 0.0000 1.0000 0.0506(3) Uani 1 2 d S . .
F1 F 0.1349(2) -0.00894(13) 0.91622(14) 0.0773(6) Uani 1 1 d . . .
F2 F 0.1374(3) 0.03736(14) 1.07701(15) 0.0917(8) Uani 1 1 d . . .
F3 F -0.0567(4) 0.06689(13) 0.94405(19) 0.1006(8) Uani 1 1 d . . .
O5 O 0.2690(4) 0.2500 0.1036(3) 0.0712(10) Uani 1 2 d SD . .
C20 C 0.1468(7) 0.2896(3) 0.1197(4) 0.0535(13) Uani 0.50 1 d PD B -1
H20 H 0.1193 0.3301 0.1058 0.050(17) Uiso 0.50 1 d PR B -1
N4 N 0.0117(8) 0.2685(3) 0.1655(5) 0.0556(16) Uani 0.50 1 d P B -1
C21 C -0.1308(10) 0.3120(4) 0.1785(7) 0.0686(18) Uani 0.50 1 d P B -1
H21A H -0.2158 0.3072 0.1173 0.103 Uiso 0.50 1 calc PR B -1
H21B H -0.0911 0.3575 0.1831 0.103 Uiso 0.50 1 calc PR B -1
H21C H -0.1811 0.3004 0.2436 0.103 Uiso 0.50 1 calc PR B -1
C22 C -0.0039(14) 0.2016(5) 0.1967(9) 0.086(3) Uani 0.50 1 d P B -1
H22A H 0.1077 0.1808 0.2030 0.129 Uiso 0.50 1 calc PR B -1
H22B H -0.0793 0.1785 0.1431 0.129 Uiso 0.50 1 calc PR B -1
H22C H -0.0510 0.1998 0.2653 0.129 Uiso 0.50 1 calc PR B -1

loop_
_atom_site_aniso_label
_atom_site_aniso_U_11
_atom_site_aniso_U_22
_atom_site_aniso_U_33
_atom_site_aniso_U_23
_atom_site_aniso_U_13
_atom_site_aniso_U_12
Mn1 0.0410(2) 0.0291(2) 0.0650(3) -0.00500(16) 0.02286(18) -0.00167(14)
N1 0.0436(11) 0.0343(10) 0.0436(11) -0.0085(8) 0.0165(9) -0.0045(8)
N2 0.0331(10) 0.0359(10) 0.0773(16) 0.0047(10) 0.0207(10) -0.0052(8)
C1 0.0538(15) 0.0462(14) 0.0391(13) -0.0107(11) 0.0113(11) -0.0021(12)
C2 0.0560(15) 0.0484(14) 0.0409(13) -0.0014(11) 0.0134(11) 0.0038(12)
C3 0.0640(17) 0.0360(12) 0.0481(14) -0.0013(11) 0.0203(12) 0.0033(12)
C4 0.0580(15) 0.0329(11) 0.0447(13) -0.0080(10) 0.0143(11) -0.0067(11)
C5 0.0388(12) 0.0336(11) 0.0424(12) -0.0040(9) 0.0152(10) -0.0078(9)
C6 0.0350(12) 0.0394(12) 0.0509(14) -0.0005(10) 0.0154(10) -0.0088(10)
C7 0.0504(15) 0.0645(18) 0.0515(16) -0.0002(14) 0.0038(12) -0.0132(14)
C8 0.055(2) 0.131(4) 0.064(2) 0.024(2) -0.0022(16) -0.018(2)
C9 0.0429(18) 0.137(4) 0.126(4) 0.085(3) 0.009(2) 0.002(2)
C10 0.0303(14) 0.067(2) 0.145(4) 0.048(2) 0.0324(19) 0.0057(14)
C11 0.0214(16) 0.044(4) 0.033(2) -0.0014(16) 0.0060(14) -0.0015(14)
C12 0.031(2) 0.047(2) 0.028(2) 0.0009(18) 0.0038(17) -0.0001(18)
O1 0.0291(10) 0.0468(13) 0.0269(10) 0.000 0.0047(8) 0.000
O2 0.0339(9) 0.0338(9) 0.0848(14) -0.0118(9) 0.0199(9) -0.0023(7)
C13 0.0259(14) 0.0424(17) 0.0422(17) 0.000 0.0081(12) 0.000
C14 0.0307(19) 0.062(3) 0.109(4) 0.000 0.029(2) 0.000
O3A 0.047(5) 0.049(2) 0.058(2) -0.0069(14) 0.0079(18) -0.0067(18)
C15 0.0427(19) 0.062(2) 0.0314(17) 0.000 0.0010(14) 0.000
C16 0.064(3) 0.158(6) 0.040(2) 0.000 0.003(2) 0.000
O4 0.0627(13) 0.0539(12) 0.0814(15) 0.0155(11) 0.0437(12) 0.0122(10)
N3 0.0487(13) 0.0673(16) 0.0631(15) -0.0194(13) 0.0254(11) -0.0104(12)
C17A 0.0420(18) 0.0419(17) 0.060(2) 0.0001(15) 0.0198(15) -0.0042(14)
C18A 0.064(3) 0.090(3) 0.054(2) -0.007(2) 0.0175(19) -0.019(2)
C19A 0.045(2) 0.122(4) 0.085(3) 0.001(3) 0.024(2) 0.010(3)
C17B 0.055(8) 0.050(7) 0.063(8) 0.004(6) 0.016(6) 0.022(6)
C18B 0.096(10) 0.080(8) 0.075(8) 0.011(6) 0.037(7) 0.030(7)
C19B 0.096(10) 0.080(8) 0.075(8) 0.011(6) 0.037(7) 0.030(7)
P1 0.0493(5) 0.0665(7) 0.0361(5) -0.0030(4) 0.0048(4) -0.0088(5)
F1 0.0608(11) 0.1239(18) 0.0493(10) -0.0142(10) 0.0161(8) -0.0159(12)
F2 0.0804(14) 0.144(2) 0.0521(11) -0.0225(12) 0.0123(10) -0.0500(15)
F3 0.130(2) 0.0951(17) 0.0794(15) 0.0220(13) 0.0216(14) 0.0199(16)
O5 0.0399(16) 0.116(3) 0.0563(18) 0.000 -0.0013(13) 0.000
C20 0.047(3) 0.065(4) 0.048(3) 0.001(3) -0.001(2) -0.006(3)
N4 0.055(3) 0.056(5) 0.056(3) 0.003(2) 0.008(2) -0.005(2)
C21 0.060(4) 0.069(4) 0.080(5) -0.014(4) 0.024(3) -0.003(4)
C22 0.080(6) 0.073(7) 0.105(7) 0.041(5) 0.010(5) 0.003(5)

loop_
_atom_type_symbol
_atom_type_description
_atom_type_scat_dispersion_real
_atom_type_scat_dispersion_imag
_atom_type_scat_source
C C 0.0033 0.0016 'International Tables Vol C Tables 4.2.6.8 and 6.1.1.4'
H H 0.0000 0.0000 'International Tables Vol C Tables 4.2.6.8 and 6.1.1.4'
N N 0.0061 0.0033 'International Tables Vol C Tables 4.2.6.8 and 6.1.1.4'
O O 0.0106 0.0060 'International Tables Vol C Tables 4.2.6.8 and 6.1.1.4'
Mn Mn 0.3368 0.7283 'International Tables Vol C Tables 4.2.6.8 and 6.1.1.4'
P P 0.1023 0.0942 'International Tables Vol C Tables 4.2.6.8 and 6.1.1.4'
F F 0.0171 0.0103 'International Tables Vol C Tables 4.2.6.8 and 6.1.1.4'

loop_
_geom_angle_atom_site_label_1
_geom_angle_atom_site_label_2
_geom_angle_atom_site_label_3
_geom_angle
_geom_angle_site_symmetry_1
_geom_angle_site_symmetry_3
O3B Mn1 O2 96.3(8) . .
O3B Mn1 O1 105.7(4) . .
O2 Mn1 O1 89.85(8) . .
O3B Mn1 O3A 13.1(5) . .
O2 Mn1 O3A 84.2(3) . .
O1 Mn1 O3A 110.74(19) . .
O3B Mn1 N2 166.2(7) . .
O2 Mn1 N2 96.78(8) . .
O1 Mn1 N2 79.00(7) . .
O3A Mn1 N2 170.24(18) . .
O3B Mn1 N1 101.6(3) . .
O2 Mn1 N1 94.97(7) . .
O1 Mn1 N1 151.53(7) . .
O3A Mn1 N1 97.67(19) . .
N2 Mn1 N1 72.57(8) . .
O3B Mn1 O4 72.5(8) . .
O2 Mn1 O4 168.75(9) . .
O1 Mn1 O4 93.62(8) . .
O3A Mn1 O4 84.6(3) . .
N2 Mn1 O4 94.39(9) . .
N1 Mn1 O4 87.07(8) . .
C1 N1 C5 118.8(2) . .
C1 N1 Mn1 123.68(16) . .
C5 N1 Mn1 117.45(17) . .
C10 N2 C6 119.9(3) . .
C10 N2 Mn1 121.9(3) . .
C6 N2 Mn1 118.17(19) . .
N1 C1 C2 123.3(2) . .
N1 C1 H1 118.4 . .
C2 C1 H1 118.4 . .
C3 C2 C1 118.1(3) . .
C3 C2 H2 121.0 . .
C1 C2 H2 121.0 . .
C2 C3 C4 119.4(2) . .
C2 C3 H3 120.3 . .
C4 C3 H3 120.3 . .
C3 C4 C5 119.2(2) . .
C3 C4 H4 120.4 . .
C5 C4 H4 120.4 . .
N1 C5 C4 121.2(2) . .
N1 C5 C6 116.1(2) . .
C4 C5 C6 122.7(2) . .
N2 C6 C7 121.6(3) . .
N2 C6 C5 115.4(2) . .
C7 C6 C5 123.0(2) . .
C6 C7 C8 117.9(3) . .
C6 C7 H7 121.0 . .
C8 C7 H7 121.0 . .
C9 C8 C7 120.0(4) . .
C9 C8 H8 120.0 . .
C7 C8 H8 120.0 . .
C10 C9 C8 119.2(4) . .
C10 C9 H9 120.4 . .
C8 C9 H9 120.4 . .
N2 C10 C9 121.3(4) . .
N2 C10 C12 137.3(5) . 4_565
C9 C10 C12 101.0(4) . 4_565
N2 C10 C11 101.7(4) . .
C9 C10 C11 136.9(4) . .
O1 C11 C12 122.2(4) . .
O1 C11 C10 126.0(3) . .
C12 C11 C10 111.8(4) . .
C11 C12 C10 117.9(4) . 4_565
C11 C12 H12 104.3 . .
C10 C12 H12 137.8 4_565 .
C11 O1 Mn1 136.92(19) 4_565 .
C11 O1 Mn1 109.67(18) . .
C11 O1 Mn1 109.68(18) 4_565 4_565
C11 O1 Mn1 136.93(19) . 4_565
Mn1 O1 Mn1 103.64(9) . 4_565
C13 O2 Mn1 132.29(17) . .
O2 C13 O2 126.0(3) . 4_565
O2 C13 C14 116.99(15) . .
O2 C13 C14 116.99(15) 4_565 .
C13 C14 H14A 109.5 . .
C13 C14 H14B 109.5 . .
H14A C14 H14B 109.5 . .
C13 C14 H14C 109.5 . .
H14A C14 H14C 109.5 . .
H14B C14 H14C 109.5 . .
C15 O3A Mn1 128.3(7) . .
C15 O3B Mn1 135.7(9) . .
O3A C15 O3A 125.0(5) . 4_565
O3A C15 O3B 123.9(6) . 4_565
O3A C15 O3B 123.9(6) 4_565 .
O3B C15 O3B 113.1(14) 4_565 .
O3A C15 C16 116.7(3) . .
O3A C15 C16 116.7(3) 4_565 .
O3B C15 C16 118.3(5) 4_565 .
O3B C15 C16 118.3(5) . .
C15 C16 H16A 109.5 . .
C15 C16 H16B 109.5 . .
H16A C16 H16B 109.5 . .
C15 C16 H16C 109.5 . .
H16A C16 H16C 109.5 . .
H16B C16 H16C 109.5 . .
C17B O4 C17A 70.2(7) . .
C17B O4 Mn1 152.8(7) . .
C17A O4 Mn1 116.2(2) . .
C18B N3 C17A 66.3(9) . .
C18B N3 C19A 153.5(11) . .
C17A N3 C19A 124.1(4) . .
C18B N3 C19B 132.4(12) . .
C17A N3 C19B 148.1(9) . .
C19A N3 C19B 53.6(9) . .
C18B N3 C18A 57.8(9) . .
C17A N3 C18A 119.0(3) . .
C19A N3 C18A 116.8(3) . .
C19B N3 C18A 74.8(8) . .
C18B N3 C17B 121.0(10) . .
C17A N3 C17B 57.3(5) . .
C19A N3 C17B 67.5(6) . .
C19B N3 C17B 105.6(9) . .
C18A N3 C17B 173.3(6) . .
O4 C17A N3 121.1(3) . .
O4 C17A H17A 121(2) . .
N3 C17A H17A 118(2) . .
N3 C18A H18A 109.5 . .
N3 C18A H18B 109.5 . .
N3 C18A H18C 109.5 . .
N3 C19A H19A 109.5 . .
N3 C19A H19B 109.5 . .
N3 C19A H19C 109.5 . .
O4 C17B N3 109.3(10) . .
O4 C17B H17B 125.3 . .
N3 C17B H17B 125.3 . .
N3 C18B H17A 100(2) . .
N3 C18B H18D 109.5 . .
N3 C18B H18E 109.5 . .
H18D C18B H18E 109.5 . .
N3 C18B H18F 109.5 . .
H18D C18B H18F 109.5 . .
H18E C18B H18F 109.5 . .
N3 C19B H19D 109.5 . .
N3 C19B H19E 109.5 . .
H19D C19B H19E 109.5 . .
N3 C19B H19F 109.5 . .
H19D C19B H19F 109.5 . .
H19E C19B H19F 109.5 . .
F3 P1 F3 179.998(1) 3_557 .
F3 P1 F2 89.49(15) 3_557 .
F3 P1 F2 90.51(15) . .
F3 P1 F2 90.51(15) 3_557 3_557
F3 P1 F2 89.49(15) . 3_557
F2 P1 F2 180.00(18) . 3_557
F3 P1 F1 88.92(13) 3_557 3_557
F3 P1 F1 91.08(13) . 3_557
F2 P1 F1 90.20(10) . 3_557
F2 P1 F1 89.80(10) 3_557 3_557
F3 P1 F1 91.08(13) 3_557 .
F3 P1 F1 88.92(13) . .
F2 P1 F1 89.80(11) . .
F2 P1 F1 90.20(10) 3_557 .
F1 P1 F1 180.00(9) 3_557 .
C20 O5 C20 77.2(6) . 4_565
O5 C20 N4 120.9(6) . .
O5 C20 H20 137.8 . .
N4 C20 H20 101.2 . .
C20 N4 C22 121.4(7) . .
C20 N4 C21 121.2(6) . .
C22 N4 C21 117.3(7) . .
N4 C21 H21A 109.5 . .
N4 C21 H21B 109.5 . .
H21A C21 H21B 109.5 . .
N4 C21 H21C 109.5 . .
H21A C21 H21C 109.5 . .
H21B C21 H21C 109.5 . .

loop_
_geom_bond_atom_site_label_1
_geom_bond_atom_site_label_2
_geom_bond_distance
_geom_bond_site_symmetry_2
Mn1 O3B 2.038(11) .
Mn1 O2 2.1341(18) .
Mn1 O1 2.1312(14) .
Mn1 O3A 2.179(7) .
Mn1 N2 2.239(3) .
Mn1 N1 2.255(2) .
Mn1 O4 2.266(2) .
N1 C1 1.330(4) .
N1 C5 1.345(3) .
N2 C10 1.334(5) .
N2 C6 1.346(3) .
C1 C2 1.383(4) .
C1 H1 0.9500 .
C2 C3 1.376(4) .
C2 H2 0.9500 .
C3 C4 1.382(4) .
C3 H3 0.9500 .
C4 C5 1.391(3) .
C4 H4 0.9500 .
C5 C6 1.489(4) .
C6 C7 1.377(4) .
C7 C8 1.388(5) .
C7 H7 0.9500 .
C8 C9 1.368(7) .
C8 H8 0.9500 .
C9 C10 1.372(7) .
C9 H9 0.9500 .
C10 C12 1.376(6) 4_565
C10 C11 1.701(6) .
C11 O1 1.340(5) .
C11 C12 1.353(6) .
C12 C10 1.377(6) 4_565
C12 H12 1.1043 .
O1 C11 1.340(5) 4_565
O1 Mn1 2.1313(14) 4_565
O2 C13 1.244(2) .
C13 O2 1.244(2) 4_565
C13 C14 1.501(5) .
C14 H14A 0.9800 .
C14 H14B 0.9800 .
C14 H14C 0.9800 .
O3A C15 1.230(5) .
O3B C15 1.291(15) .
C15 O3A 1.230(5) 4_565
C15 O3B 1.291(15) 4_565
C15 C16 1.500(6) .
C16 H16A 0.9800 .
C16 H16B 0.9800 .
C16 H16C 0.9800 .
O4 C17B 1.160(14) .
O4 C17A 1.293(4) .
N3 C18B 1.223(18) .
N3 C17A 1.306(4) .
N3 C19A 1.428(5) .
N3 C19B 1.481(17) .
N3 C18A 1.509(5) .
N3 C17B 1.596(15) .
C17A H17A 1.00(4) .
C18A H18A 0.9800 .
C18A H18B 0.9800 .
C18A H18C 0.9800 .
C19A H19A 0.9800 .
C19A H19B 0.9800 .
C19A H19C 0.9800 .
C17B H17B 0.9500 .
C18B H18D 0.9800 .
C18B H18E 0.9800 .
C18B H18F 0.9800 .
C19B H19D 0.9800 .
C19B H19E 0.9800 .
C19B H19F 0.9800 .
P1 F3 1.582(2) 3_557
P1 F3 1.582(2) .
P1 F2 1.5849(19) .
P1 F2 1.5849(19) 3_557
P1 F1 1.5916(18) 3_557
P1 F1 1.5916(18) .
O5 C20 1.294(6) .
O5 C20 1.294(6) 4_565
C20 N4 1.341(8) .
C20 H20 0.8686 .
N4 C22 1.428(11) .
N4 C21 1.460(9) .
C21 H21A 0.9800 .
C21 H21B 0.9800 .
C21 H21C 0.9800 .
C22 H22A 0.9800 .
C22 H22B 0.9800 .
C22 H22C 0.9800 .

loop_
_geom_torsion_atom_site_label_1
_geom_torsion_atom_site_label_2
_geom_torsion_atom_site_label_3
_geom_torsion_atom_site_label_4
_geom_torsion
_geom_torsion_site_symmetry_1
_geom_torsion_site_symmetry_4
O3B Mn1 N1 C1 -17.5(8) . .
O2 Mn1 N1 C1 80.0(2) . .
O1 Mn1 N1 C1 178.88(19) . .
O3A Mn1 N1 C1 -4.8(4) . .
N2 Mn1 N1 C1 175.5(2) . .
O4 Mn1 N1 C1 -88.9(2) . .
O3B Mn1 N1 C5 165.8(8) . .
O2 Mn1 N1 C5 -96.79(17) . .
O1 Mn1 N1 C5 2.1(3) . .
O3A Mn1 N1 C5 178.4(4) . .
N2 Mn1 N1 C5 -1.24(16) . .
O4 Mn1 N1 C5 94.29(18) . .
O3B Mn1 N2 C10 114(2) . .
O2 Mn1 N2 C10 -85.4(2) . .
O1 Mn1 N2 C10 3.2(2) . .
N1 Mn1 N2 C10 -178.5(2) . .
O4 Mn1 N2 C10 96.0(2) . .
O3B Mn1 N2 C6 -63(2) . .
O2 Mn1 N2 C6 97.53(18) . .
O1 Mn1 N2 C6 -173.95(19) . .
N1 Mn1 N2 C6 4.42(17) . .
O4 Mn1 N2 C6 -81.11(18) . .
C5 N1 C1 C2 1.6(4) . .
Mn1 N1 C1 C2 -175.1(2) . .
N1 C1 C2 C3 -1.4(4) . .
C1 C2 C3 C4 -0.1(4) . .
C2 C3 C4 C5 1.4(4) . .
C1 N1 C5 C4 -0.3(3) . .
Mn1 N1 C5 C4 176.62(18) . .
C1 N1 C5 C6 -178.7(2) . .
Mn1 N1 C5 C6 -1.7(3) . .
C3 C4 C5 N1 -1.2(4) . .
C3 C4 C5 C6 177.1(2) . .
C10 N2 C6 C7 -2.8(4) . .
Mn1 N2 C6 C7 174.4(2) . .
C10 N2 C6 C5 176.1(2) . .
Mn1 N2 C6 C5 -6.8(3) . .
N1 C5 C6 N2 5.5(3) . .
C4 C5 C6 N2 -172.8(2) . .
N1 C5 C6 C7 -175.6(2) . .
C4 C5 C6 C7 6.1(4) . .
N2 C6 C7 C8 0.9(4) . .
C5 C6 C7 C8 -177.8(3) . .
C6 C7 C8 C9 1.2(5) . .
C7 C8 C9 C10 -1.5(6) . .
C6 N2 C10 C9 2.5(4) . .
Mn1 N2 C10 C9 -174.6(3) . .
C6 N2 C10 C12 -169.1(4) . 4_565
Mn1 N2 C10 C12 13.8(6) . 4_565
C6 N2 C10 C11 179.8(2) . .
Mn1 N2 C10 C11 2.8(3) . .
C8 C9 C10 N2 -0.4(6) . .
C8 C9 C10 C12 173.9(4) . 4_565
C8 C9 C10 C11 -176.5(4) . .
N2 C10 C11 O1 -13.0(4) . .
C9 C10 C11 O1 163.7(4) . .
C12 C10 C11 O1 179.6(6) 4_565 .
N2 C10 C11 C12 166.1(3) . .
C9 C10 C11 C12 -17.3(6) . .
C12 C10 C11 C12 -1.40(17) 4_565 .
O1 C11 C12 C10 2.1(6) . 4_565
C10 C11 C12 C10 -176.9(4) . 4_565
C12 C11 O1 C11 -0.3(4) . 4_565
C10 C11 O1 C11 178.6(3) . 4_565
C12 C11 O1 Mn1 -163.0(3) . .
C10 C11 O1 Mn1 15.9(4) . .
C12 C11 O1 Mn1 -24.5(5) . 4_565
C10 C11 O1 Mn1 154.4(2) . 4_565
O3B Mn1 O1 C11 171.8(8) . 4_565
O2 Mn1 O1 C11 75.3(3) . 4_565
O3A Mn1 O1 C11 159.1(4) . 4_565
N2 Mn1 O1 C11 -21.6(3) . 4_565
N1 Mn1 O1 C11 -24.9(4) . 4_565
O4 Mn1 O1 C11 -115.4(3) . 4_565
O3B Mn1 O1 C11 -176.1(8) . .
O2 Mn1 O1 C11 87.5(2) . .
O3A Mn1 O1 C11 171.2(4) . .
N2 Mn1 O1 C11 -9.5(2) . .
N1 Mn1 O1 C11 -12.7(3) . .
O4 Mn1 O1 C11 -103.2(2) . .
O3B Mn1 O1 Mn1 31.7(8) . 4_565
O2 Mn1 O1 Mn1 -64.78(9) . 4_565
O3A Mn1 O1 Mn1 19.0(4) . 4_565
N2 Mn1 O1 Mn1 -161.71(10) . 4_565
N1 Mn1 O1 Mn1 -164.96(12) . 4_565
O4 Mn1 O1 Mn1 104.52(10) . 4_565
O3B Mn1 O2 C13 -67.6(5) . .
O1 Mn1 O2 C13 38.2(3) . .
O3A Mn1 O2 C13 -72.7(3) . .
N2 Mn1 O2 C13 117.1(3) . .
N1 Mn1 O2 C13 -169.9(3) . .
O4 Mn1 O2 C13 -69.9(5) . .
Mn1 O2 C13 O2 -5.9(6) . 4_565
Mn1 O2 C13 C14 174.0(3) . .
O3B Mn1 O3A C15 -64(2) . .
O2 Mn1 O3A C15 93.2(9) . .
O1 Mn1 O3A C15 5.5(11) . .
N1 Mn1 O3A C15 -172.6(9) . .
O4 Mn1 O3A C15 -86.3(10) . .
O2 Mn1 O3B C15 51(3) . .
O1 Mn1 O3B C15 -41(3) . .
O3A Mn1 O3B C15 74(3) . .
N2 Mn1 O3B C15 -148.9(8) . .
N1 Mn1 O3B C15 147(2) . .
O4 Mn1 O3B C15 -130(3) . .
Mn1 O3A C15 O3A -39(2) . 4_565
Mn1 O3A C15 O3B -11(3) . 4_565
Mn1 O3A C15 O3B 56.1(19) . .
Mn1 O3A C15 C16 156.1(6) . .
Mn1 O3B C15 O3A -85(3) . .
Mn1 O3B C15 O3A 15(4) . 4_565
Mn1 O3B C15 O3B 38(4) . 4_565
Mn1 O3B C15 C16 -177.3(17) . .
O3B Mn1 O4 C17B 67.8(17) . .
O2 Mn1 O4 C17B 70.2(18) . .
O1 Mn1 O4 C17B -37.6(17) . .
O3A Mn1 O4 C17B 72.9(17) . .
N2 Mn1 O4 C17B -116.8(17) . .
N1 Mn1 O4 C17B 170.9(17) . .
O3B Mn1 O4 C17A -29.7(4) . .
O2 Mn1 O4 C17A -27.3(5) . .
O1 Mn1 O4 C17A -135.0(2) . .
O3A Mn1 O4 C17A -24.5(3) . .
N2 Mn1 O4 C17A 145.8(2) . .
N1 Mn1 O4 C17A 73.5(2) . .
C17B O4 C17A N3 13.8(8) . .
Mn1 O4 C17A N3 165.0(2) . .
C18B N3 C17A O4 150.7(12) . .
C19A N3 C17A O4 -1.3(6) . .
C19B N3 C17A O4 -75.8(18) . .
C18A N3 C17A O4 175.3(3) . .
C17B N3 C17A O4 -11.2(7) . .
C17A O4 C17B N3 -10.2(6) . .
Mn1 O4 C17B N3 -119.1(13) . .
C18B N3 C17B O4 -8.1(19) . .
C17A N3 C17B O4 11.3(7) . .
C19A N3 C17B O4 -159.8(13) . .
C19B N3 C17B O4 161.6(13) . .
C20 O5 C20 N4 17.2(7) 4_565 .
O5 C20 N4 C22 -1.1(11) . .
O5 C20 N4 C21 -176.5(6) . .
